data_2223615
loop_
_publ_author_name
'Song, Mingzhi'
'Fan, Chuangang'

_publ_section_title
;
 1,2-Bis(2-nitrophenyl)disulfane
;
_journal_coeditor_code BQ2169
_journal_issue 11
_journal_name_full 'Acta Crystallographica Section E'
_journal_page_first o2835
_journal_paper_doi 10.1107/S1600536809042780
_journal_volume 65
_journal_year 2009
_chemical_formula_iupac 'C12 H8 N2 O4 S2'
_chemical_formula_moiety 'C12 H8 N2 O4 S2'
_chemical_formula_sum 'C12 H8 N2 O4 S2'
_chemical_formula_weight 308.32
_chemical_name_systematic
;
1,2-Bis(2-nitrophenyl)disulfane
;
_space_group_IT_number 14
_symmetry_cell_setting monoclinic
_symmetry_space_group_name_Hall '-P 2ybc'
_symmetry_space_group_name_H-M 'P 1 21/c 1'
_atom_sites_solution_hydrogens geom
_atom_sites_solution_primary direct
_atom_sites_solution_secondary difmap
_audit_creation_method SHELXL-97
_cell_angle_alpha 90.00
_cell_angle_beta 111.7680(10)
_cell_angle_gamma 90.00
_cell_formula_units_Z 4
_cell_length_a 8.3762(9)
_cell_length_b 21.028(2)
_cell_length_c 8.1011(10)
_cell_measurement_reflns_used 1601
_cell_measurement_temperature 298(2)
_cell_measurement_theta_max 24.726
_cell_measurement_theta_min 2.619
_cell_volume 1325.1(3)
_computing_cell_refinement 'SAINT (Siemens, 1996)'
_computing_data_collection 'SMART (Siemens, 1996)'
_computing_data_reduction 'SAINT (Siemens, 1996)'
_computing_molecular_graphics 'SHELXTL (Sheldrick, 2008)'
_computing_publication_material 'SHELXTL (Sheldrick, 2008)'
_computing_structure_refinement 'SHELXL-97 (Sheldrick, 2008)'
_computing_structure_solution 'SHELXS-97 (Sheldrick, 2008)'
_diffrn_ambient_temperature 298(2)
_diffrn_measured_fraction_theta_full 0.996
_diffrn_measured_fraction_theta_max 0.996
_diffrn_measurement_device_type 'Bruker SMART APEX CCD area-detector'
_diffrn_measurement_method 'phi and omega scans'
_diffrn_radiation_monochromator graphite
_diffrn_radiation_source 'fine-focus sealed tube'
_diffrn_radiation_type MoK\a
_diffrn_radiation_wavelength 0.71073
_diffrn_reflns_av_R_equivalents 0.0454
_diffrn_reflns_av_sigmaI/netI 0.0519
_diffrn_reflns_limit_h_max 9
_diffrn_reflns_limit_h_min -8
_diffrn_reflns_limit_k_max 20
_diffrn_reflns_limit_k_min -25
_diffrn_reflns_limit_l_max 9
_diffrn_reflns_limit_l_min -9
_diffrn_reflns_number 6598
_diffrn_reflns_theta_full 25.01
_diffrn_reflns_theta_max 25.01
_diffrn_reflns_theta_min 1.94
_exptl_absorpt_coefficient_mu 0.415
_exptl_absorpt_correction_T_max 0.9480
_exptl_absorpt_correction_T_min 0.8383
_exptl_absorpt_correction_type multi-scan
_exptl_absorpt_process_details '(SADABS; Sheldrick, 1996)'
_exptl_crystal_colour yellow
_exptl_crystal_density_diffrn 1.545
_exptl_crystal_density_method 'not measured'
_exptl_crystal_description needle
_exptl_crystal_F_000 632
_exptl_crystal_size_max 0.44
_exptl_crystal_size_mid 0.18
_exptl_crystal_size_min 0.13
_refine_diff_density_max 0.321
_refine_diff_density_min -0.165
_refine_ls_extinction_method none
_refine_ls_goodness_of_fit_ref 0.924
_refine_ls_hydrogen_treatment constr
_refine_ls_matrix_type full
_refine_ls_number_parameters 181
_refine_ls_number_reflns 2317
_refine_ls_number_restraints 0
_refine_ls_restrained_S_all 0.924
_refine_ls_R_factor_all 0.0762
_refine_ls_R_factor_gt 0.0456
_refine_ls_shift/su_max 0.000
_refine_ls_shift/su_mean 0.000
_refine_ls_structure_factor_coef Fsqd
_refine_ls_weighting_details 'calc w=1/[\s^2^(Fo^2^)+(0.0627P)^2^] where P=(Fo^2^+2Fc^2^)/3'
_refine_ls_weighting_scheme calc
_refine_ls_wR_factor_gt 0.1044
_refine_ls_wR_factor_ref 0.1168
_reflns_number_gt 1507
_reflns_number_total 2317
_reflns_threshold_expression >2sigma(I)
_cod_data_source_file bq2169.cif
_cod_data_source_block I
_cod_depositor_comments
;
The following automatic conversions were performed:
'_symmetry_cell_setting' value 'Monoclinic' changed to 'monoclinic'
according to '/home/saulius/struct/CIF-dictionaries/cif_core.dic'
dictionary named 'cif_core.dic' version 2.4.1 from 2010-06-29.

Automatic conversion script
Id: cif_fix_enum 1527 2010-12-29 10:47:43Z saulius 

The following automatic conversions were performed:

'_symmetry_cell_setting' value 'Monoclinic' changed to 'monoclinic'
according to /home/saulius/struct/CIF-dictionaries/cif_core.dic
dictionary named 'cif_core.dic' version 2.4.1 from 2010-06-29.

Automatic conversion script
Id: cif_fix_values 1715 2011-07-08 13:25:40Z adriana 
;
_cod_original_sg_symbol_H-M 'P 21/c'
_cod_database_code 2223615
_cod_database_fobs_code 2223615

loop_
_symmetry_equiv_pos_as_xyz
'x, y, z'
'-x, y+1/2, -z+1/2'
'-x, -y, -z'
'x, -y-1/2, z-1/2'

loop_
_atom_site_type_symbol
_atom_site_label
_atom_site_fract_x
_atom_site_fract_y
_atom_site_fract_z
_atom_site_U_iso_or_equiv
_atom_site_adp_type
_atom_site_calc_flag
_atom_site_refinement_flags
_atom_site_occupancy
_atom_site_disorder_assembly
_atom_site_disorder_group
S S1 0.09105(9) 0.26719(4) 0.07988(11) 0.0597(3) Uani d . 1 . .
S S2 0.01195(10) 0.35209(4) -0.05162(11) 0.0621(3) Uani d . 1 . .
N N1 0.3638(4) 0.16520(13) 0.2840(4) 0.0692(8) Uani d . 1 . .
N N2 -0.2348(3) 0.46767(13) -0.1758(4) 0.0619(7) Uani d . 1 . .
O O1 0.2185(3) 0.15373(11) 0.1813(4) 0.0830(7) Uani d . 1 . .
O O2 0.4683(4) 0.12365(13) 0.3492(5) 0.1297(13) Uani d . 1 . .
O O3 -0.1569(3) 0.44411(12) -0.2595(3) 0.0852(7) Uani d . 1 . .
O O4 -0.3526(4) 0.50494(12) -0.2385(4) 0.0995(9) Uani d . 1 . .
C C1 0.3037(3) 0.28110(13) 0.2387(4) 0.0473(7) Uani d . 1 . .
C C2 0.4143(4) 0.23134(13) 0.3261(4) 0.0531(8) Uani d . 1 . .
C C3 0.5754(4) 0.24239(16) 0.4559(5) 0.0685(9) Uani d . 1 . .
H H3 0.6454 0.2084 0.5124 0.082 Uiso calc R 1 . .
C C4 0.6305(4) 0.30339(18) 0.5001(5) 0.0779(10) Uani d . 1 . .
H H4 0.7382 0.3112 0.5869 0.093 Uiso calc R 1 . .
C C5 0.5255(4) 0.35347(16) 0.4151(5) 0.0719(10) Uani d . 1 . .
H H5 0.5631 0.3950 0.4448 0.086 Uiso calc R 1 . .
C C6 0.3655(4) 0.34241(14) 0.2866(4) 0.0594(8) Uani d . 1 . .
H H6 0.2972 0.3768 0.2305 0.071 Uiso calc R 1 . .
C C7 -0.0762(3) 0.39748(13) 0.0814(4) 0.0485(7) Uani d . 1 . .
C C8 -0.1831(3) 0.44971(13) 0.0136(4) 0.0494(7) Uani d . 1 . .
C C9 -0.2478(4) 0.48675(15) 0.1161(5) 0.0633(9) Uani d . 1 . .
H H9 -0.3200 0.5209 0.0660 0.076 Uiso calc R 1 . .
C C10 -0.2036(4) 0.47214(17) 0.2937(5) 0.0714(10) Uani d . 1 . .
H H10 -0.2442 0.4969 0.3649 0.086 Uiso calc R 1 . .
C C11 -0.0996(4) 0.42093(16) 0.3642(4) 0.0671(9) Uani d . 1 . .
H H11 -0.0699 0.4113 0.4839 0.081 Uiso calc R 1 . .
C C12 -0.0371(3) 0.38288(15) 0.2607(4) 0.0550(8) Uani d . 1 . .
H H12 0.0307 0.3477 0.3109 0.066 Uiso calc R 1 . .

loop_
_atom_site_aniso_label
_atom_site_aniso_U_11
_atom_site_aniso_U_22
_atom_site_aniso_U_33
_atom_site_aniso_U_12
_atom_site_aniso_U_13
_atom_site_aniso_U_23
S1 0.0511(4) 0.0572(5) 0.0614(6) -0.0011(4) 0.0099(4) -0.0114(4)
S2 0.0619(5) 0.0762(6) 0.0455(5) 0.0124(4) 0.0167(4) -0.0020(4)
N1 0.0631(18) 0.0618(18) 0.083(2) 0.0056(16) 0.0281(17) 0.0059(16)
N2 0.0582(16) 0.0521(17) 0.064(2) -0.0038(13) 0.0096(15) 0.0000(15)
O1 0.0839(18) 0.0626(16) 0.093(2) -0.0072(13) 0.0213(16) -0.0079(13)
O2 0.097(2) 0.0610(17) 0.201(4) 0.0235(16) 0.020(2) 0.026(2)
O3 0.0949(18) 0.106(2) 0.0536(15) 0.0135(16) 0.0258(14) 0.0114(14)
O4 0.111(2) 0.0818(18) 0.086(2) 0.0278(17) 0.0132(16) 0.0264(15)
C1 0.0420(15) 0.0549(18) 0.0471(18) 0.0003(14) 0.0192(13) -0.0036(14)
C2 0.0537(17) 0.0514(18) 0.059(2) 0.0004(14) 0.0272(16) 0.0023(15)
C3 0.0526(18) 0.075(2) 0.071(2) 0.0103(17) 0.0154(17) 0.0117(19)
C4 0.0493(19) 0.087(3) 0.082(3) -0.0052(19) 0.0056(18) -0.003(2)
C5 0.0541(19) 0.068(2) 0.084(3) -0.0084(18) 0.0146(18) -0.009(2)
C6 0.0504(17) 0.0541(19) 0.071(2) 0.0010(15) 0.0194(16) -0.0010(16)
C7 0.0401(14) 0.0565(18) 0.0460(18) -0.0034(13) 0.0126(13) -0.0048(14)
C8 0.0443(15) 0.0472(17) 0.0504(19) -0.0073(13) 0.0103(14) -0.0015(14)
C9 0.0589(19) 0.056(2) 0.072(3) -0.0018(15) 0.0210(18) -0.0066(17)
C10 0.072(2) 0.075(2) 0.073(3) 0.0013(19) 0.034(2) -0.021(2)
C11 0.066(2) 0.085(2) 0.053(2) 0.0054(19) 0.0263(17) -0.0023(18)
C12 0.0516(17) 0.066(2) 0.0468(19) 0.0048(15) 0.0179(15) 0.0018(15)

loop_
_atom_type_symbol
_atom_type_description
_atom_type_scat_dispersion_real
_atom_type_scat_dispersion_imag
_atom_type_scat_source
C C 0.0033 0.0016 'International Tables Vol C Tables 4.2.6.8 and 6.1.1.4'
H H 0.0000 0.0000 'International Tables Vol C Tables 4.2.6.8 and 6.1.1.4'
O O 0.0106 0.0060 'International Tables Vol C Tables 4.2.6.8 and 6.1.1.4'
N N 0.0061 0.0033 'International Tables Vol C Tables 4.2.6.8 and 6.1.1.4'
S S 0.1246 0.1234 'International Tables Vol C Tables 4.2.6.8 and 6.1.1.4'

loop_
_geom_angle_atom_site_label_1
_geom_angle_atom_site_label_2
_geom_angle_atom_site_label_3
_geom_angle_site_symmetry_1
_geom_angle_site_symmetry_3
_geom_angle
_geom_angle_publ_flag
C1 S1 S2 . . 105.87(10) ?
C7 S2 S1 . . 106.03(11) ?
O2 N1 O1 . . 122.2(3) ?
O2 N1 C2 . . 119.1(3) ?
O1 N1 C2 . . 118.6(3) ?
O3 N2 O4 . . 123.7(3) ?
O3 N2 C8 . . 117.7(3) ?
O4 N2 C8 . . 118.6(3) ?
C6 C1 C2 . . 116.3(3) ?
C6 C1 S1 . . 121.3(2) ?
C2 C1 S1 . . 122.3(2) ?
C3 C2 C1 . . 122.1(3) ?
C3 C2 N1 . . 116.9(3) ?
C1 C2 N1 . . 120.9(3) ?
C4 C3 C2 . . 119.7(3) ?
C4 C3 H3 . . 120.2 ?
C2 C3 H3 . . 120.2 ?
C3 C4 C5 . . 119.6(3) ?
C3 C4 H4 . . 120.2 ?
C5 C4 H4 . . 120.2 ?
C6 C5 C4 . . 120.6(3) ?
C6 C5 H5 . . 119.7 ?
C4 C5 H5 . . 119.7 ?
C5 C6 C1 . . 121.6(3) ?
C5 C6 H6 . . 119.2 ?
C1 C6 H6 . . 119.2 ?
C8 C7 C12 . . 116.8(3) ?
C8 C7 S2 . . 122.0(2) ?
C12 C7 S2 . . 121.2(2) ?
C9 C8 C7 . . 122.8(3) ?
C9 C8 N2 . . 116.6(3) ?
C7 C8 N2 . . 120.5(3) ?
C10 C9 C8 . . 119.0(3) ?
C10 C9 H9 . . 120.5 ?
C8 C9 H9 . . 120.5 ?
C11 C10 C9 . . 119.5(3) ?
C11 C10 H10 . . 120.2 ?
C9 C10 H10 . . 120.2 ?
C10 C11 C12 . . 121.6(3) ?
C10 C11 H11 . . 119.2 ?
C12 C11 H11 . . 119.2 ?
C11 C12 C7 . . 120.2(3) ?
C11 C12 H12 . . 119.9 ?
C7 C12 H12 . . 119.9 ?

loop_
_geom_bond_atom_site_label_1
_geom_bond_atom_site_label_2
_geom_bond_site_symmetry_2
_geom_bond_distance
_geom_bond_publ_flag
S1 C1 . 1.793(3) ?
S1 S2 . 2.0584(12) ?
S2 C7 . 1.791(3) ?
N1 O2 . 1.210(3) ?
N1 O1 . 1.217(3) ?
N1 C2 . 1.457(4) ?
N2 O3 . 1.208(3) ?
N2 O4 . 1.214(3) ?
N2 C8 . 1.480(4) ?
C1 C6 . 1.390(4) ?
C1 C2 . 1.403(4) ?
C2 C3 . 1.389(4) ?
C3 C4 . 1.365(4) ?
C3 H3 . 0.9300 ?
C4 C5 . 1.381(4) ?
C4 H4 . 0.9300 ?
C5 C6 . 1.378(4) ?
C5 H5 . 0.9300 ?
C6 H6 . 0.9300 ?
C7 C8 . 1.395(4) ?
C7 C12 . 1.399(4) ?
C8 C9 . 1.388(4) ?
C9 C10 . 1.380(5) ?
C9 H9 . 0.9300 ?
C10 C11 . 1.370(5) ?
C10 H10 . 0.9300 ?
C11 C12 . 1.394(4) ?
C11 H11 . 0.9300 ?
C12 H12 . 0.9300 ?

loop_
_geom_hbond_atom_site_label_D
_geom_hbond_atom_site_label_H
_geom_hbond_atom_site_label_A
_geom_hbond_site_symmetry_A
_geom_hbond_distance_DH
_geom_hbond_distance_HA
_geom_hbond_distance_DA
_geom_hbond_angle_DHA
C6 H6 O4 3_565 0.93 2.53 3.231(4) 133
C11 H11 O3 1_556 0.93 2.54 3.293(4) 138

loop_
_cod_related_entry_id
_cod_related_entry_database
_cod_related_entry_code
1 ChemSpider 64024
